data_7100861
loop_
_publ_author_name
'A. Nangia'
'N. Jagadeesh Babu'
'L. Sreenivas Reddy'

_publ_section_title
;
Carboxamide pyridine N-oxide heterosynthon for crystal
engineering and pharmaceutical cocrystals
;
_journal_name_full 'Chemical Communications'
_journal_paper_doi 10.1039/b515510j
_journal_year 2006
_chemical_formula_moiety 'C6 H6 N2 O2'
_chemical_formula_sum 'C6 H6 N2 O2'
_chemical_formula_weight 138.13
_chemical_name_common Pyridine-2-carboxamide-N-oxide
_space_group_IT_number 61
_symmetry_cell_setting orthorhombic
_symmetry_space_group_name_Hall '-P 2ac 2ab'
_symmetry_space_group_name_H-M 'P b c a'
_cell_angle_alpha 90.00
_cell_angle_beta 90.00
_cell_angle_gamma 90.00
_cell_formula_units_Z 8
_cell_length_a 12.940(3)
_cell_length_b 7.3496(19)
_cell_length_c 13.087(3)
_cell_measurement_temperature 298(2)
_cell_volume 1244.6(6)
_diffrn_ambient_temperature 298(2)
_exptl_crystal_density_diffrn 1.474
_cod_depositor_comments
;
The following automatic conversions were performed:
'_symmetry_cell_setting' value 'Orthorhombic' changed to 'orthorhombic'
according to '/home/saulius/struct/CIF-dictionaries/cif_core.dic'
dictionary named 'cif_core.dic' version 2.4.1 from 2010-06-29.

Automatic conversion script
Id: cif_fix_enum 1527 2010-12-29 10:47:43Z saulius 
;
_cod_database_code 7100861

loop_
_symmetry_equiv_pos_as_xyz
'x, y, z'
'-x+1/2, -y, z+1/2'
'-x, y+1/2, -z+1/2'
'x+1/2, -y+1/2, -z'
'-x, -y, -z'
'x-1/2, y, -z-1/2'
'x, -y-1/2, z-1/2'
'-x-1/2, y-1/2, z'

loop_
_atom_site_label
_atom_site_type_symbol
_atom_site_fract_x
_atom_site_fract_y
_atom_site_fract_z
_atom_site_U_iso_or_equiv
_atom_site_adp_type
_atom_site_occupancy
_atom_site_symmetry_multiplicity
_atom_site_calc_flag
_atom_site_refinement_flags
_atom_site_disorder_assembly
_atom_site_disorder_group
O1 O 0.66047(10) 0.0112(2) 0.53101(10) 0.0505(5) Uani 1 1 d . . .
O2 O 0.93897(9) 0.1481(2) 0.40292(11) 0.0551(5) Uani 1 1 d . . .
N1 N 0.66609(11) 0.0915(2) 0.44170(12) 0.0380(4) Uani 1 1 d . . .
N2 N 0.86090(15) 0.0121(3) 0.53560(14) 0.0491(5) Uani 1 1 d . . .
H2B H 0.794(2) -0.020(3) 0.5584(19) 0.077(8) Uiso 1 1 d . . .
H2A H 0.9173(18) -0.031(3) 0.5579(17) 0.057(7) Uiso 1 1 d . . .
C1 C 0.75791(13) 0.1415(2) 0.39904(14) 0.0352(5) Uani 1 1 d . . .
C2 C 0.75688(15) 0.2249(3) 0.30481(15) 0.0427(5) Uani 1 1 d . . .
H2 H 0.8193 0.2597 0.2754 0.051 Uiso 1 1 calc R . .
C3 C 0.66675(16) 0.2583(3) 0.25309(16) 0.0505(6) Uani 1 1 d . . .
H3 H 0.6672 0.3151 0.1896 0.061 Uiso 1 1 calc R . .
C4 C 0.57611(16) 0.2055(3) 0.29792(17) 0.0548(6) Uani 1 1 d . . .
H4 H 0.5138 0.2258 0.2645 0.066 Uiso 1 1 calc R . .
C5 C 0.57649(15) 0.1234(3) 0.39118(17) 0.0510(6) Uani 1 1 d . . .
H5 H 0.5142 0.0885 0.4207 0.061 Uiso 1 1 calc R . .
C6 C 0.86057(14) 0.1008(3) 0.44815(15) 0.0395(5) Uani 1 1 d . . .

loop_
_atom_site_aniso_label
_atom_site_aniso_U_11
_atom_site_aniso_U_22
_atom_site_aniso_U_33
_atom_site_aniso_U_23
_atom_site_aniso_U_13
_atom_site_aniso_U_12
O1 0.0406(8) 0.0746(11) 0.0362(8) 0.0108(7) 0.0035(6) -0.0052(7)
O2 0.0346(8) 0.0751(11) 0.0556(10) 0.0153(8) 0.0057(6) 0.0002(7)
N1 0.0349(9) 0.0467(10) 0.0325(9) -0.0036(7) -0.0009(7) -0.0004(6)
N2 0.0340(9) 0.0660(12) 0.0474(11) 0.0148(9) -0.0053(8) 0.0047(9)
C1 0.0340(10) 0.0358(10) 0.0357(10) -0.0046(8) 0.0014(8) 0.0011(7)
C2 0.0446(11) 0.0434(11) 0.0401(11) 0.0000(9) 0.0049(9) -0.0001(8)
C3 0.0641(13) 0.0522(12) 0.0353(11) 0.0033(10) -0.0066(10) 0.0033(10)
C4 0.0436(12) 0.0699(16) 0.0509(14) -0.0008(11) -0.0164(10) 0.0029(10)
C5 0.0346(10) 0.0685(15) 0.0498(13) -0.0020(11) -0.0040(9) -0.0026(9)
C6 0.0331(10) 0.0442(11) 0.0413(11) -0.0016(9) 0.0019(8) 0.0025(8)

loop_
_geom_bond_atom_site_label_1
_geom_bond_atom_site_label_2
_geom_bond_distance
_geom_bond_site_symmetry_2
_geom_bond_publ_flag
O1 N1 1.311(2) . ?
O2 C6 1.225(2) . ?
N1 C5 1.355(2) . ?
N1 C1 1.363(2) . ?
N2 C6 1.317(3) . ?
N2 H2B 0.94(3) . ?
N2 H2A 0.85(2) . ?
C1 C2 1.377(3) . ?
C1 C6 1.506(2) . ?
C2 C3 1.371(3) . ?
C2 H2 0.9300 . ?
C3 C4 1.368(3) . ?
C3 H3 0.9300 . ?
C4 C5 1.362(3) . ?
C4 H4 0.9300 . ?
C5 H5 0.9300 . ?

loop_
_cod_related_entry_id
_cod_related_entry_database
_cod_related_entry_code
1 ChemSpider 73499
